data_2224155
loop_
_publ_author_name
'Cong, Fang-Di'
'Yu, Feng-Yang'
'Wei, Zhen'
'Ng, Seik Weng'

_publ_section_title Poly[aquabis(\m~4~-naphthalene-1,4-dicarboxylato)(1,10-phenanthroline-5,6-dione)dimanganese(II)]
_journal_coeditor_code CI2963
_journal_issue 12
_journal_name_full 'Acta Crystallographica Section E'
_journal_page_first m1543
_journal_paper_doi 10.1107/S1600536809046388
_journal_volume 65
_journal_year 2009
_chemical_formula_iupac '[Mn2 (C12 H6 O4)2 (C12 H6 N2 O2) (H2 O)]'
_chemical_formula_moiety 'C36 H20 Mn2 N2 O11'
_chemical_formula_sum 'C36 H20 Mn2 N2 O11'
_chemical_formula_weight 766.42
_chemical_name_systematic
;
Poly[aquabis(\m~4~-naphthalene-1,4-dicarboxylato)(1,10-phenanthroline-
5,6-dione)dimanganese(II)]
;
_space_group_IT_number 14
_symmetry_cell_setting monoclinic
_symmetry_space_group_name_Hall '-P 2ybc'
_symmetry_space_group_name_H-M 'P 1 21/c 1'
_atom_sites_solution_hydrogens geom
_atom_sites_solution_primary direct
_atom_sites_solution_secondary difmap
_audit_creation_method SHELXL-97
_cell_angle_alpha 90.00
_cell_angle_beta 101.7810(10)
_cell_angle_gamma 90.00
_cell_formula_units_Z 4
_cell_length_a 8.4393(8)
_cell_length_b 19.2477(18)
_cell_length_c 19.2504(19)
_cell_measurement_reflns_used 5446
_cell_measurement_temperature 293(2)
_cell_measurement_theta_max 25.7
_cell_measurement_theta_min 2.1
_cell_volume 3061.1(5)
_computing_cell_refinement 'SAINT (Bruker, 2007)'
_computing_data_collection 'APEX2 (Bruker, 2007)'
_computing_data_reduction 'SAINT (Bruker, 2007)'
_computing_molecular_graphics 'X-SEED (Barbour, 2001)'
_computing_publication_material 'publCIF (Westrip, 2009)'
_computing_structure_refinement 'SHELXL97 (Sheldrick, 2008)'
_computing_structure_solution 'SHELXS97 (Sheldrick, 2008)'
_diffrn_ambient_temperature 295(2)
_diffrn_measured_fraction_theta_full 0.994
_diffrn_measured_fraction_theta_max 0.994
_diffrn_measurement_device_type 'Bruker APEXII area-detector'
_diffrn_measurement_method '\f and \w'
_diffrn_radiation_monochromator graphite
_diffrn_radiation_source 'fine-focus sealed tube'
_diffrn_radiation_type MoK\a
_diffrn_radiation_wavelength 0.71073
_diffrn_reflns_av_R_equivalents 0.0246
_diffrn_reflns_av_sigmaI/netI 0.0309
_diffrn_reflns_limit_h_max 10
_diffrn_reflns_limit_h_min -10
_diffrn_reflns_limit_k_max 23
_diffrn_reflns_limit_k_min -15
_diffrn_reflns_limit_l_max 22
_diffrn_reflns_limit_l_min -23
_diffrn_reflns_number 16986
_diffrn_reflns_theta_full 26.05
_diffrn_reflns_theta_max 26.05
_diffrn_reflns_theta_min 1.51
_diffrn_standards_number 0
_exptl_absorpt_coefficient_mu 0.897
_exptl_absorpt_correction_T_max 0.8410
_exptl_absorpt_correction_T_min 0.7938
_exptl_absorpt_correction_type multi-scan
_exptl_absorpt_process_details '(SADABS; Sheldrick, 1996)'
_exptl_crystal_colour Yellow
_exptl_crystal_density_diffrn 1.663
_exptl_crystal_density_method 'not measured'
_exptl_crystal_description Block
_exptl_crystal_F_000 1552
_exptl_crystal_size_max 0.27
_exptl_crystal_size_mid 0.26
_exptl_crystal_size_min 0.20
_refine_diff_density_max 0.399
_refine_diff_density_min -0.238
_refine_ls_extinction_method none
_refine_ls_goodness_of_fit_ref 1.034
_refine_ls_hydrogen_treatment mixed
_refine_ls_matrix_type full
_refine_ls_number_parameters 466
_refine_ls_number_reflns 6015
_refine_ls_number_restraints 3
_refine_ls_restrained_S_all 1.033
_refine_ls_R_factor_all 0.0485
_refine_ls_R_factor_gt 0.0356
_refine_ls_shift/su_max 0.001
_refine_ls_shift/su_mean 0.001
_refine_ls_structure_factor_coef Fsqd
_refine_ls_weighting_details 'calc w=1/[\s^2^(Fo^2^)+(0.0581P)^2^+0.1115P] where P=(Fo^2^+2Fc^2^)/3'
_refine_ls_weighting_scheme calc
_refine_ls_wR_factor_gt 0.0892
_refine_ls_wR_factor_ref 0.0956
_reflns_number_gt 4853
_reflns_number_total 6015
_reflns_threshold_expression I>2\s(I)
_cod_data_source_file ci2963.cif
_cod_data_source_block I
_cod_depositor_comments
;
The following automatic conversions were performed:
'_symmetry_cell_setting' value 'Monoclinic' changed to 'monoclinic'
according to '/home/saulius/struct/CIF-dictionaries/cif_core.dic'
dictionary named 'cif_core.dic' version 2.4.1 from 2010-06-29.

Automatic conversion script
Id: cif_fix_enum 1527 2010-12-29 10:47:43Z saulius 

The following automatic conversions were performed:

'_symmetry_cell_setting' value 'Monoclinic' changed to 'monoclinic'
according to /home/saulius/struct/CIF-dictionaries/cif_core.dic
dictionary named 'cif_core.dic' version 2.4.1 from 2010-06-29.

Automatic conversion script
Id: cif_fix_values 1715 2011-07-08 13:25:40Z adriana 
;
_cod_original_sg_symbol_H-M 'P 21/c'
_cod_database_code 2224155
_cod_database_fobs_code 2224155

loop_
_symmetry_equiv_pos_as_xyz
'x, y, z'
'-x, y+1/2, -z+1/2'
'-x, -y, -z'
'x, -y-1/2, z-1/2'

loop_
_atom_site_type_symbol
_atom_site_label
_atom_site_fract_x
_atom_site_fract_y
_atom_site_fract_z
_atom_site_U_iso_or_equiv
_atom_site_adp_type
_atom_site_calc_flag
_atom_site_refinement_flags
_atom_site_occupancy
_atom_site_disorder_assembly
_atom_site_disorder_group
Mn Mn1 0.67563(4) 0.723418(17) 0.635261(16) 0.02973(10) Uani d . 1 . .
Mn Mn2 0.32185(4) 0.688473(16) 0.694983(16) 0.02825(10) Uani d . 1 . .
O O1 0.49411(18) 0.71363(9) 0.54284(8) 0.0435(4) Uani d . 1 . .
O O2 0.2654(2) 0.69971(10) 0.58282(8) 0.0491(4) Uani d . 1 . .
O O3 0.09036(18) 0.76369(9) 0.19849(8) 0.0381(4) Uani d . 1 . .
O O4 -0.14651(18) 0.76639(9) 0.23115(8) 0.0448(4) Uani d . 1 . .
O O5 0.55827(18) 0.64436(7) 0.68920(9) 0.0371(4) Uani d . 1 . .
O O6 0.7185(2) 0.59280(10) 0.63001(11) 0.0591(5) Uani d . 1 . .
O O7 0.4054(2) 0.32857(10) 0.84788(10) 0.0574(5) Uani d . 1 . .
O O8 0.5400(2) 0.27848(8) 0.77449(11) 0.0557(5) Uani d . 1 . .
O O9 0.0460(3) 0.40503(13) 0.83873(16) 0.1069(9) Uani d . 1 . .
O O10 0.2619(3) 0.45832(15) 0.95212(15) 0.1063(10) Uani d . 1 . .
O O1W 0.8607(2) 0.75106(16) 0.57777(10) 0.0787(7) Uani d D 1 . .
H H1W1 0.949(3) 0.754(2) 0.6082(16) 0.118 Uiso d D 1 . .
H H1W2 0.851(4) 0.7853(14) 0.5499(17) 0.118 Uiso d D 1 . .
N N1 0.1895(2) 0.58539(10) 0.69258(11) 0.0396(5) Uani d . 1 . .
N N2 0.3748(2) 0.64538(10) 0.80699(10) 0.0356(4) Uani d . 1 . .
C C1 0.3440(3) 0.71125(12) 0.53511(11) 0.0334(5) Uani d . 1 . .
C C2 0.2493(2) 0.72461(11) 0.46106(11) 0.0306(5) Uani d . 1 . .
C C3 0.2775(3) 0.68379(11) 0.40590(11) 0.0328(5) Uani d . 1 . .
H H3 0.3502 0.6470 0.4151 0.039 Uiso calc R 1 . .
C C4 0.1973(2) 0.69744(11) 0.33599(11) 0.0303(5) Uani d . 1 . .
H H4 0.2198 0.6703 0.2993 0.036 Uiso calc R 1 . .
C C5 0.0864(2) 0.74994(12) 0.32073(10) 0.0291(5) Uani d . 1 . .
C C6 0.0551(2) 0.79415(12) 0.37652(11) 0.0312(5) Uani d . 1 . .
C C7 0.1407(2) 0.78174(11) 0.44707(11) 0.0310(5) Uani d . 1 . .
C C8 0.1222(3) 0.82974(13) 0.50106(12) 0.0406(6) Uani d . 1 . .
H H8 0.1785 0.8225 0.5473 0.049 Uiso calc R 1 . .
C C9 0.0237(3) 0.88607(14) 0.48629(14) 0.0512(7) Uani d . 1 . .
H H9 0.0149 0.9174 0.5221 0.061 Uiso calc R 1 . .
C C10 -0.0644(3) 0.89695(15) 0.41734(14) 0.0543(7) Uani d . 1 . .
H H10 -0.1336 0.9349 0.4079 0.065 Uiso calc R 1 . .
C C11 -0.0502(3) 0.85250(13) 0.36358(13) 0.0434(6) Uani d . 1 . .
H H11 -0.1099 0.8605 0.3181 0.052 Uiso calc R 1 . .
C C12 0.0036(3) 0.76148(11) 0.24480(11) 0.0303(5) Uani d . 1 . .
C C13 0.6211(3) 0.58948(11) 0.66943(12) 0.0335(5) Uani d . 1 . .
C C14 0.5764(3) 0.52226(11) 0.69999(12) 0.0352(5) Uani d . 1 . .
C C15 0.6256(3) 0.51188(12) 0.77124(13) 0.0437(6) Uani d . 1 . .
H H15 0.6830 0.5467 0.7990 0.052 Uiso calc R 1 . .
C C16 0.5917(3) 0.44982(12) 0.80367(13) 0.0410(6) Uani d . 1 . .
H H16 0.6303 0.4433 0.8520 0.049 Uiso calc R 1 . .
C C17 0.5020(3) 0.39879(11) 0.76437(12) 0.0341(5) Uani d . 1 . .
C C18 0.4411(3) 0.40882(11) 0.69041(12) 0.0342(5) Uani d . 1 . .
C C19 0.4819(3) 0.47085(11) 0.65730(12) 0.0347(5) Uani d . 1 . .
C C20 0.4218(3) 0.47993(14) 0.58366(13) 0.0462(6) Uani d . 1 . .
H H20 0.4474 0.5201 0.5614 0.055 Uiso calc R 1 . .
C C21 0.3261(3) 0.43017(15) 0.54474(14) 0.0551(7) Uani d . 1 . .
H H21 0.2903 0.4361 0.4961 0.066 Uiso calc R 1 . .
C C22 0.2825(3) 0.37081(15) 0.57776(15) 0.0556(7) Uani d . 1 . .
H H22 0.2150 0.3381 0.5510 0.067 Uiso calc R 1 . .
C C23 0.3369(3) 0.35979(13) 0.64828(14) 0.0461(6) Uani d . 1 . .
H H23 0.3058 0.3199 0.6693 0.055 Uiso calc R 1 . .
C C24 0.4799(3) 0.33048(12) 0.79864(13) 0.0393(5) Uani d . 1 . .
C C25 0.0982(3) 0.55711(14) 0.63501(15) 0.0518(7) Uani d . 1 . .
H H25 0.0897 0.5800 0.5919 0.062 Uiso calc R 1 . .
C C26 0.0150(3) 0.49487(16) 0.63629(19) 0.0671(9) Uani d . 1 . .
H H26 -0.0466 0.4762 0.5949 0.081 Uiso calc R 1 . .
C C27 0.0261(4) 0.46209(15) 0.6996(2) 0.0687(9) Uani d . 1 . .
H H27 -0.0283 0.4204 0.7019 0.082 Uiso calc R 1 . .
C C28 0.1182(3) 0.49066(13) 0.76087(17) 0.0523(7) Uani d . 1 . .
C C29 0.1999(3) 0.55246(11) 0.75504(13) 0.0383(5) Uani d . 1 . .
C C30 0.1294(4) 0.45708(16) 0.8302(2) 0.0719(10) Uani d . 1 . .
C C31 0.2429(3) 0.48801(17) 0.89331(19) 0.0677(9) Uani d . 1 . .
C C32 0.3262(3) 0.55354(14) 0.88447(15) 0.0497(7) Uani d . 1 . .
C C33 0.3028(3) 0.58499(12) 0.81738(13) 0.0377(5) Uani d . 1 . .
C C34 0.4268(4) 0.58562(17) 0.94055(15) 0.0600(8) Uani d . 1 . .
H H34 0.4424 0.5663 0.9857 0.072 Uiso calc R 1 . .
C C35 0.5043(3) 0.64632(16) 0.92973(14) 0.0558(7) Uani d . 1 . .
H H35 0.5750 0.6679 0.9668 0.067 Uiso calc R 1 . .
C C36 0.4743(3) 0.67442(13) 0.86218(13) 0.0436(6) Uani d . 1 . .
H H36 0.5261 0.7156 0.8548 0.052 Uiso calc R 1 . .

loop_
_atom_site_aniso_label
_atom_site_aniso_U_11
_atom_site_aniso_U_22
_atom_site_aniso_U_33
_atom_site_aniso_U_12
_atom_site_aniso_U_13
_atom_site_aniso_U_23
Mn1 0.02579(17) 0.0373(2) 0.02387(18) -0.00187(13) -0.00003(13) 0.00353(13)
Mn2 0.02932(18) 0.02970(19) 0.02565(18) -0.00156(13) 0.00545(13) 0.00262(13)
O1 0.0295(8) 0.0699(12) 0.0270(9) 0.0000(8) -0.0040(7) 0.0044(8)
O2 0.0406(9) 0.0801(13) 0.0252(9) 0.0001(9) 0.0033(7) 0.0107(8)
O3 0.0312(8) 0.0585(11) 0.0239(8) -0.0072(7) 0.0039(6) 0.0004(7)
O4 0.0277(8) 0.0786(13) 0.0251(8) 0.0072(8) -0.0019(6) 0.0002(8)
O5 0.0374(8) 0.0267(8) 0.0477(10) 0.0047(6) 0.0099(7) 0.0071(7)
O6 0.0663(12) 0.0533(12) 0.0682(13) 0.0105(9) 0.0383(11) 0.0109(9)
O7 0.0712(13) 0.0504(11) 0.0552(12) -0.0088(9) 0.0237(10) 0.0068(9)
O8 0.0668(12) 0.0262(9) 0.0721(13) 0.0113(8) 0.0099(10) 0.0051(8)
O9 0.114(2) 0.0741(17) 0.139(3) -0.0251(15) 0.0409(19) 0.0406(16)
O10 0.0751(16) 0.128(2) 0.116(2) 0.0035(15) 0.0201(15) 0.0892(19)
O1W 0.0413(11) 0.160(2) 0.0328(11) -0.0267(13) 0.0040(9) 0.0165(12)
N1 0.0353(10) 0.0389(11) 0.0448(12) -0.0035(8) 0.0086(9) -0.0023(9)
N2 0.0357(10) 0.0387(11) 0.0330(11) 0.0031(8) 0.0083(8) 0.0026(8)
C1 0.0356(12) 0.0398(13) 0.0233(11) 0.0000(9) 0.0026(9) 0.0007(9)
C2 0.0242(10) 0.0420(13) 0.0235(11) -0.0037(9) -0.0001(8) 0.0032(9)
C3 0.0305(11) 0.0364(13) 0.0293(12) 0.0020(9) 0.0007(9) 0.0014(9)
C4 0.0304(11) 0.0338(12) 0.0252(11) -0.0024(9) 0.0020(9) -0.0028(9)
C5 0.0248(10) 0.0380(12) 0.0226(11) -0.0055(9) 0.0001(8) 0.0018(9)
C6 0.0232(10) 0.0442(13) 0.0258(11) 0.0001(9) 0.0037(8) 0.0008(9)
C7 0.0240(10) 0.0448(14) 0.0236(11) -0.0022(9) 0.0038(8) 0.0021(9)
C8 0.0403(13) 0.0570(16) 0.0241(12) 0.0035(11) 0.0055(10) -0.0014(10)
C9 0.0518(15) 0.0654(18) 0.0377(15) 0.0130(13) 0.0122(12) -0.0118(12)
C10 0.0486(15) 0.0658(19) 0.0469(16) 0.0253(13) 0.0062(12) -0.0052(13)
C11 0.0372(12) 0.0580(17) 0.0318(13) 0.0132(11) -0.0002(10) 0.0000(11)
C12 0.0310(11) 0.0355(12) 0.0219(11) -0.0039(9) -0.0004(9) -0.0004(9)
C13 0.0337(11) 0.0319(12) 0.0332(12) 0.0033(9) 0.0031(10) 0.0039(9)
C14 0.0400(12) 0.0270(12) 0.0389(13) 0.0067(9) 0.0091(10) 0.0036(9)
C15 0.0567(15) 0.0306(13) 0.0404(14) -0.0062(11) 0.0019(12) -0.0007(10)
C16 0.0550(15) 0.0309(13) 0.0340(13) -0.0014(11) 0.0022(11) 0.0038(10)
C17 0.0378(12) 0.0262(12) 0.0384(13) 0.0066(9) 0.0077(10) 0.0020(9)
C18 0.0360(12) 0.0272(12) 0.0388(13) 0.0066(9) 0.0062(10) -0.0024(10)
C19 0.0380(12) 0.0298(12) 0.0363(13) 0.0097(9) 0.0078(10) -0.0004(10)
C20 0.0523(15) 0.0468(15) 0.0387(14) 0.0083(12) 0.0073(12) 0.0026(11)
C21 0.0618(17) 0.0634(19) 0.0360(15) 0.0086(14) 0.0007(13) -0.0053(13)
C22 0.0544(16) 0.0535(17) 0.0525(17) 0.0014(13) -0.0044(13) -0.0174(14)
C23 0.0445(14) 0.0357(14) 0.0539(16) 0.0023(11) 0.0002(12) -0.0077(11)
C24 0.0377(12) 0.0315(13) 0.0448(15) -0.0028(10) -0.0008(11) 0.0046(11)
C25 0.0448(14) 0.0533(17) 0.0558(17) -0.0035(12) 0.0062(13) -0.0083(13)
C26 0.0498(16) 0.0559(19) 0.091(3) -0.0129(14) 0.0027(16) -0.0235(18)
C27 0.0528(17) 0.0409(17) 0.112(3) -0.0162(13) 0.0163(18) -0.0035(18)
C28 0.0421(14) 0.0373(14) 0.082(2) -0.0015(11) 0.0219(14) 0.0063(14)
C29 0.0315(11) 0.0315(12) 0.0556(16) 0.0040(9) 0.0176(11) 0.0029(11)
C30 0.0629(19) 0.0480(18) 0.113(3) 0.0073(15) 0.038(2) 0.0318(18)
C31 0.0480(16) 0.072(2) 0.089(2) 0.0135(15) 0.0276(16) 0.0460(19)
C32 0.0446(14) 0.0553(17) 0.0543(17) 0.0139(12) 0.0216(13) 0.0246(13)
C33 0.0342(12) 0.0353(13) 0.0478(14) 0.0081(10) 0.0179(11) 0.0093(11)
C34 0.0582(17) 0.080(2) 0.0435(16) 0.0232(16) 0.0148(14) 0.0234(15)
C35 0.0564(17) 0.070(2) 0.0379(15) 0.0158(15) 0.0016(13) 0.0003(13)
C36 0.0443(14) 0.0463(15) 0.0389(14) 0.0045(11) 0.0057(11) -0.0002(11)

loop_
_atom_type_symbol
_atom_type_description
_atom_type_scat_dispersion_real
_atom_type_scat_dispersion_imag
_atom_type_scat_source
C C 0.0033 0.0016 'International Tables Vol C Tables 4.2.6.8 and 6.1.1.4'
H H 0.0000 0.0000 'International Tables Vol C Tables 4.2.6.8 and 6.1.1.4'
N N 0.0061 0.0033 'International Tables Vol C Tables 4.2.6.8 and 6.1.1.4'
O O 0.0106 0.0060 'International Tables Vol C Tables 4.2.6.8 and 6.1.1.4'
Mn Mn 0.3368 0.7283 'International Tables Vol C Tables 4.2.6.8 and 6.1.1.4'

loop_
_geom_angle_atom_site_label_1
_geom_angle_atom_site_label_2
_geom_angle_atom_site_label_3
_geom_angle_site_symmetry_1
_geom_angle_site_symmetry_3
_geom_angle
_geom_angle_publ_flag
O1 Mn1 O4 . 4_676 178.03(6) ?
O1 Mn1 O1W . . 93.82(7) ?
O4 Mn1 O1W 4_676 . 88.06(7) ?
O1 Mn1 O7 . 2_656 90.73(7) ?
O4 Mn1 O7 4_676 2_656 88.43(7) ?
O1W Mn1 O7 . 2_656 97.43(10) ?
O1 Mn1 O5 . . 90.97(6) ?
O4 Mn1 O5 4_676 . 87.72(6) ?
O1W Mn1 O5 . . 149.28(9) ?
O7 Mn1 O5 2_656 . 112.85(6) ?
O8 Mn2 O2 2_656 . 101.33(7) ?
O8 Mn2 O3 2_656 4_576 95.33(7) ?
O2 Mn2 O3 . 4_576 88.39(6) ?
O8 Mn2 O5 2_656 . 82.81(7) ?
O2 Mn2 O5 . . 90.31(6) ?
O3 Mn2 O5 4_576 . 177.48(6) ?
O8 Mn2 N2 2_656 . 92.59(7) ?
O2 Mn2 N2 . . 164.37(7) ?
O3 Mn2 N2 4_576 . 97.43(6) ?
O5 Mn2 N2 . . 84.37(6) ?
O8 Mn2 N1 2_656 . 165.15(8) ?
O2 Mn2 N1 . . 93.49(7) ?
O3 Mn2 N1 4_576 . 85.94(7) ?
O5 Mn2 N1 . . 96.29(6) ?
N2 Mn2 N1 . . 72.58(7) ?
C1 O1 Mn1 . . 130.60(14) ?
C1 O2 Mn2 . . 135.86(15) ?
C12 O3 Mn2 . 4_575 133.60(14) ?
C12 O4 Mn1 . 4_475 134.03(14) ?
C13 O5 Mn1 . . 100.28(13) ?
C13 O5 Mn2 . . 140.78(14) ?
Mn1 O5 Mn2 . . 105.04(6) ?
C24 O7 Mn1 . 2_646 111.36(16) ?
C24 O8 Mn2 . 2_646 142.85(18) ?
Mn1 O1W H1W1 . . 107(3) ?
Mn1 O1W H1W2 . . 122(3) ?
H1W1 O1W H1W2 . . 110.1(17) ?
C25 N1 C29 . . 118.2(2) ?
C25 N1 Mn2 . . 124.95(18) ?
C29 N1 Mn2 . . 116.78(15) ?
C36 N2 C33 . . 118.2(2) ?
C36 N2 Mn2 . . 124.99(16) ?
C33 N2 Mn2 . . 116.75(15) ?
O1 C1 O2 . . 126.5(2) ?
O1 C1 C2 . . 115.88(18) ?
O2 C1 C2 . . 117.64(19) ?
C3 C2 C7 . . 120.04(19) ?
C3 C2 C1 . . 119.28(19) ?
C7 C2 C1 . . 120.53(19) ?
C2 C3 C4 . . 120.4(2) ?
C2 C3 H3 . . 119.8 ?
C4 C3 H3 . . 119.8 ?
C5 C4 C3 . . 121.3(2) ?
C5 C4 H4 . . 119.3 ?
C3 C4 H4 . . 119.3 ?
C4 C5 C6 . . 119.96(19) ?
C4 C5 C12 . . 118.68(19) ?
C6 C5 C12 . . 121.32(19) ?
C7 C6 C11 . . 118.5(2) ?
C7 C6 C5 . . 118.63(19) ?
C11 C6 C5 . . 122.7(2) ?
C6 C7 C2 . . 119.54(19) ?
C6 C7 C8 . . 118.6(2) ?
C2 C7 C8 . . 121.8(2) ?
C9 C8 C7 . . 121.2(2) ?
C9 C8 H8 . . 119.4 ?
C7 C8 H8 . . 119.4 ?
C8 C9 C10 . . 120.1(2) ?
C8 C9 H9 . . 120.0 ?
C10 C9 H9 . . 120.0 ?
C11 C10 C9 . . 120.9(2) ?
C11 C10 H10 . . 119.6 ?
C9 C10 H10 . . 119.6 ?
C10 C11 C6 . . 120.7(2) ?
C10 C11 H11 . . 119.7 ?
C6 C11 H11 . . 119.7 ?
O4 C12 O3 . . 124.03(19) ?
O4 C12 C5 . . 117.92(18) ?
O3 C12 C5 . . 118.02(18) ?
O6 C13 O5 . . 120.8(2) ?
O6 C13 C14 . . 122.7(2) ?
O5 C13 C14 . . 116.39(19) ?
C15 C14 C19 . . 119.9(2) ?
C15 C14 C13 . . 118.1(2) ?
C19 C14 C13 . . 122.0(2) ?
C14 C15 C16 . . 121.6(2) ?
C14 C15 H15 . . 119.2 ?
C16 C15 H15 . . 119.2 ?
C17 C16 C15 . . 120.3(2) ?
C17 C16 H16 . . 119.9 ?
C15 C16 H16 . . 119.9 ?
C16 C17 C18 . . 120.0(2) ?
C16 C17 C24 . . 119.4(2) ?
C18 C17 C24 . . 120.4(2) ?
C17 C18 C23 . . 122.3(2) ?
C17 C18 C19 . . 119.3(2) ?
C23 C18 C19 . . 118.5(2) ?
C20 C19 C14 . . 122.5(2) ?
C20 C19 C18 . . 118.7(2) ?
C14 C19 C18 . . 118.8(2) ?
C21 C20 C19 . . 120.7(2) ?
C21 C20 H20 . . 119.6 ?
C19 C20 H20 . . 119.6 ?
C20 C21 C22 . . 120.3(3) ?
C20 C21 H21 . . 119.9 ?
C22 C21 H21 . . 119.9 ?
C23 C22 C21 . . 121.2(3) ?
C23 C22 H22 . . 119.4 ?
C21 C22 H22 . . 119.4 ?
C22 C23 C18 . . 120.6(3) ?
C22 C23 H23 . . 119.7 ?
C18 C23 H23 . . 119.7 ?
O7 C24 O8 . . 124.5(2) ?
O7 C24 C17 . . 119.4(2) ?
O8 C24 C17 . . 116.1(2) ?
N1 C25 C26 . . 123.1(3) ?
N1 C25 H25 . . 118.5 ?
C26 C25 H25 . . 118.5 ?
C27 C26 C25 . . 118.2(3) ?
C27 C26 H26 . . 120.9 ?
C25 C26 H26 . . 120.9 ?
C26 C27 C28 . . 120.2(3) ?
C26 C27 H27 . . 119.9 ?
C28 C27 H27 . . 119.9 ?
C27 C28 C29 . . 118.1(3) ?
C27 C28 C30 . . 121.3(3) ?
C29 C28 C30 . . 120.6(3) ?
N1 C29 C28 . . 122.1(2) ?
N1 C29 C33 . . 116.7(2) ?
C28 C29 C33 . . 121.2(2) ?
O9 C30 C28 . . 122.4(4) ?
O9 C30 C31 . . 119.5(3) ?
C28 C30 C31 . . 118.1(3) ?
O10 C31 C32 . . 121.4(3) ?
O10 C31 C30 . . 119.5(3) ?
C32 C31 C30 . . 119.1(3) ?
C34 C32 C33 . . 118.5(3) ?
C34 C32 C31 . . 121.8(3) ?
C33 C32 C31 . . 119.7(3) ?
N2 C33 C32 . . 121.8(2) ?
N2 C33 C29 . . 117.1(2) ?
C32 C33 C29 . . 121.1(2) ?
C35 C34 C32 . . 119.9(2) ?
C35 C34 H34 . . 120.0 ?
C32 C34 H34 . . 120.0 ?
C34 C35 C36 . . 118.2(3) ?
C34 C35 H35 . . 120.9 ?
C36 C35 H35 . . 120.9 ?
N2 C36 C35 . . 123.3(3) ?
N2 C36 H36 . . 118.3 ?
C35 C36 H36 . . 118.3 ?

loop_
_geom_bond_atom_site_label_1
_geom_bond_atom_site_label_2
_geom_bond_site_symmetry_2
_geom_bond_distance
_geom_bond_publ_flag
Mn1 O1 . 2.106(2) yes
Mn1 O4 4_676 2.137(2) yes
Mn1 O5 . 2.190(2) yes
Mn1 O6 . 2.545(2) yes
Mn1 O7 2_656 2.182(2) yes
Mn1 O1W . 2.157(2) yes
Mn2 O2 . 2.125(2) yes
Mn2 O3 4_576 2.173(2) yes
Mn2 O5 . 2.192(2) yes
Mn2 O8 2_656 2.104(2) yes
Mn2 N1 . 2.273(2) yes
Mn2 N2 . 2.268(2) yes
O1 C1 . 1.246(3) ?
O2 C1 . 1.258(3) ?
O3 C12 . 1.265(2) ?
O3 Mn2 4_575 2.1733(15) ?
O4 C12 . 1.244(3) ?
O4 Mn1 4_475 2.1371(15) ?
O5 C13 . 1.274(3) ?
O6 C13 . 1.229(3) ?
O7 C24 . 1.240(3) ?
O7 Mn1 2_646 2.1818(18) ?
O8 C24 . 1.254(3) ?
O8 Mn2 2_646 2.1039(17) ?
O9 C30 . 1.254(4) ?
O10 C31 . 1.249(4) ?
O1W H1W1 . 0.852(10) ?
O1W H1W2 . 0.844(10) ?
N1 C25 . 1.330(3) ?
N1 C29 . 1.346(3) ?
N2 C36 . 1.335(3) ?
N2 C33 . 1.346(3) ?
C1 C2 . 1.507(3) ?
C2 C3 . 1.380(3) ?
C2 C7 . 1.421(3) ?
C3 C4 . 1.403(3) ?
C3 H3 . 0.93 ?
C4 C5 . 1.367(3) ?
C4 H4 . 0.93 ?
C5 C6 . 1.436(3) ?
C5 C12 . 1.502(3) ?
C6 C7 . 1.422(3) ?
C6 C11 . 1.422(3) ?
C7 C8 . 1.423(3) ?
C8 C9 . 1.361(4) ?
C8 H8 . 0.93 ?
C9 C10 . 1.398(4) ?
C9 H9 . 0.93 ?
C10 C11 . 1.367(3) ?
C10 H10 . 0.93 ?
C11 H11 . 0.93 ?
C13 C14 . 1.501(3) ?
C14 C15 . 1.364(3) ?
C14 C19 . 1.422(3) ?
C15 C16 . 1.404(3) ?
C15 H15 . 0.93 ?
C16 C17 . 1.370(3) ?
C16 H16 . 0.93 ?
C17 C18 . 1.425(3) ?
C17 C24 . 1.500(3) ?
C18 C23 . 1.425(3) ?
C18 C19 . 1.428(3) ?
C19 C20 . 1.416(3) ?
C20 C21 . 1.373(4) ?
C20 H20 . 0.93 ?
C21 C22 . 1.393(4) ?
C21 H21 . 0.93 ?
C22 C23 . 1.358(4) ?
C22 H22 . 0.93 ?
C23 H23 . 0.93 ?
C25 C26 . 1.392(4) ?
C25 H25 . 0.93 ?
C26 C27 . 1.359(5) ?
C26 H26 . 0.93 ?
C27 C28 . 1.387(4) ?
C27 H27 . 0.93 ?
C28 C29 . 1.391(3) ?
C28 C30 . 1.469(4) ?
C29 C33 . 1.470(3) ?
C30 C31 . 1.507(5) ?
C31 C32 . 1.471(4) ?
C32 C34 . 1.376(4) ?
C32 C33 . 1.403(3) ?
C34 C35 . 1.375(4) ?
C34 H34 . 0.93 ?
C35 C36 . 1.383(4) ?
C35 H35 . 0.93 ?
C36 H36 . 0.93 ?

loop_
_geom_hbond_atom_site_label_D
_geom_hbond_atom_site_label_H
_geom_hbond_atom_site_label_A
_geom_hbond_site_symmetry_A
_geom_hbond_distance_DH
_geom_hbond_distance_HA
_geom_hbond_distance_DA
_geom_hbond_angle_DHA
_geom_hbond_publ_flag
O1W H1W1 O3 4_676 0.850(10) 1.93(2) 2.720(2) 155(3) no

loop_
_geom_torsion_atom_site_label_1
_geom_torsion_atom_site_label_2
_geom_torsion_atom_site_label_3
_geom_torsion_atom_site_label_4
_geom_torsion_site_symmetry_1
_geom_torsion_site_symmetry_2
_geom_torsion_site_symmetry_3
_geom_torsion_site_symmetry_4
_geom_torsion
_geom_torsion_publ_flag
O1w Mn1 O1 C1 . . . . -164.4(2) ?
O7 Mn1 O1 C1 2_656 . . . -66.9(2) ?
O5 Mn1 O1 C1 . . . . 46.0(2) ?
O8 Mn2 O2 C1 2_656 . . . 51.2(3) ?
O3 Mn2 O2 C1 4_576 . . . 146.4(2) ?
O5 Mn2 O2 C1 . . . . -31.5(2) ?
N2 Mn2 O2 C1 . . . . -101.3(3) ?
N1 Mn2 O2 C1 . . . . -127.8(2) ?
O1 Mn1 O5 C13 . . . . 86.84(14) ?
O4 Mn1 O5 C13 4_676 . . . -94.63(14) ?
O1w Mn1 O5 C13 . . . . -12.3(2) ?
O7 Mn1 O5 C13 2_656 . . . 178.04(13) ?
O1 Mn1 O5 Mn2 . . . . -62.92(7) ?
O4 Mn1 O5 Mn2 4_676 . . . 115.60(7) ?
O1w Mn1 O5 Mn2 . . . . -162.08(11) ?
O7 Mn1 O5 Mn2 2_656 . . . 28.27(10) ?
O8 Mn2 O5 C13 2_656 . . . -172.7(2) ?
O2 Mn2 O5 C13 . . . . -71.3(2) ?
N2 Mn2 O5 C13 . . . . 94.0(2) ?
N1 Mn2 O5 C13 . . . . 22.2(2) ?
O8 Mn2 O5 Mn1 2_656 . . . -44.29(8) ?
O2 Mn2 O5 Mn1 . . . . 57.10(8) ?
N2 Mn2 O5 Mn1 . . . . -137.63(8) ?
N1 Mn2 O5 Mn1 . . . . 150.64(7) ?
O8 Mn2 N1 C25 2_656 . . . 176.3(3) ?
O2 Mn2 N1 C25 . . . . -7.4(2) ?
O3 Mn2 N1 C25 4_576 . . . 80.76(19) ?
O5 Mn2 N1 C25 . . . . -98.1(2) ?
N2 Mn2 N1 C25 . . . . 179.9(2) ?
O8 Mn2 N1 C29 2_656 . . . -0.9(4) ?
O2 Mn2 N1 C29 . . . . 175.46(16) ?
O3 Mn2 N1 C29 4_576 . . . -96.40(16) ?
O5 Mn2 N1 C29 . . . . 84.77(16) ?
N2 Mn2 N1 C29 . . . . 2.70(15) ?
O8 Mn2 N2 C36 2_656 . . . -4.72(19) ?
O2 Mn2 N2 C36 . . . . 148.4(2) ?
O3 Mn2 N2 C36 4_576 . . . -100.44(18) ?
O5 Mn2 N2 C36 . . . . 77.79(18) ?
N1 Mn2 N2 C36 . . . . 176.2(2) ?
O8 Mn2 N2 C33 2_656 . . . 177.08(15) ?
O2 Mn2 N2 C33 . . . . -29.8(3) ?
O3 Mn2 N2 C33 4_576 . . . 81.36(15) ?
O5 Mn2 N2 C33 . . . . -100.41(15) ?
N1 Mn2 N2 C33 . . . . -1.99(14) ?
Mn1 O1 C1 O2 . . . . -16.1(4) ?
Mn1 O1 C1 C2 . . . . 163.06(14) ?
Mn2 O2 C1 O1 . . . . 7.0(4) ?
Mn2 O2 C1 C2 . . . . -172.07(16) ?
O1 C1 C2 C3 . . . . 56.6(3) ?
O2 C1 C2 C3 . . . . -124.2(2) ?
O1 C1 C2 C7 . . . . -118.8(2) ?
O2 C1 C2 C7 . . . . 60.4(3) ?
C7 C2 C3 C4 . . . . -1.2(3) ?
C1 C2 C3 C4 . . . . -176.65(19) ?
C2 C3 C4 C5 . . . . -1.8(3) ?
C3 C4 C5 C6 . . . . 2.5(3) ?
C3 C4 C5 C12 . . . . -179.48(19) ?
C4 C5 C6 C7 . . . . -0.3(3) ?
C12 C5 C6 C7 . . . . -178.25(19) ?
C4 C5 C6 C11 . . . . 175.6(2) ?
C12 C5 C6 C11 . . . . -2.4(3) ?
C11 C6 C7 C2 . . . . -178.6(2) ?
C5 C6 C7 C2 . . . . -2.6(3) ?
C11 C6 C7 C8 . . . . -2.4(3) ?
C5 C6 C7 C8 . . . . 173.62(19) ?
C3 C2 C7 C6 . . . . 3.4(3) ?
C1 C2 C7 C6 . . . . 178.75(19) ?
C3 C2 C7 C8 . . . . -172.7(2) ?
C1 C2 C7 C8 . . . . 2.6(3) ?
C6 C7 C8 C9 . . . . 0.7(3) ?
C2 C7 C8 C9 . . . . 176.8(2) ?
C7 C8 C9 C10 . . . . 1.3(4) ?
C8 C9 C10 C11 . . . . -1.6(4) ?
C9 C10 C11 C6 . . . . -0.1(4) ?
C7 C6 C11 C10 . . . . 2.2(4) ?
C5 C6 C11 C10 . . . . -173.7(2) ?
Mn1 O4 C12 O3 4_475 . . . 2.2(4) ?
Mn1 O4 C12 C5 4_475 . . . -175.79(15) ?
Mn2 O3 C12 O4 4_575 . . . 139.82(19) ?
Mn2 O3 C12 C5 4_575 . . . -42.2(3) ?
C4 C5 C12 O4 . . . . 130.1(2) ?
C6 C5 C12 O4 . . . . -51.9(3) ?
C4 C5 C12 O3 . . . . -48.0(3) ?
C6 C5 C12 O3 . . . . 130.0(2) ?
Mn1 O5 C13 O6 . . . . -0.3(3) ?
Mn2 O5 C13 O6 . . . . 129.4(2) ?
Mn1 O5 C13 C14 . . . . 176.44(16) ?
Mn2 O5 C13 C14 . . . . -53.8(3) ?
O6 C13 C14 C15 . . . . 111.3(3) ?
O5 C13 C14 C15 . . . . -65.5(3) ?
O6 C13 C14 C19 . . . . -70.4(3) ?
O5 C13 C14 C19 . . . . 112.9(2) ?
C19 C14 C15 C16 . . . . 3.0(4) ?
C13 C14 C15 C16 . . . . -178.6(2) ?
C14 C15 C16 C17 . . . . -2.5(4) ?
C15 C16 C17 C18 . . . . -0.7(3) ?
C15 C16 C17 C24 . . . . 174.5(2) ?
C16 C17 C18 C23 . . . . -175.0(2) ?
C24 C17 C18 C23 . . . . 9.8(3) ?
C16 C17 C18 C19 . . . . 3.3(3) ?
C24 C17 C18 C19 . . . . -171.9(2) ?
C15 C14 C19 C20 . . . . 177.4(2) ?
C13 C14 C19 C20 . . . . -0.9(3) ?
C15 C14 C19 C18 . . . . -0.3(3) ?
C13 C14 C19 C18 . . . . -178.62(19) ?
C17 C18 C19 C20 . . . . 179.5(2) ?
C23 C18 C19 C20 . . . . -2.2(3) ?
C17 C18 C19 C14 . . . . -2.8(3) ?
C23 C18 C19 C14 . . . . 175.6(2) ?
C14 C19 C20 C21 . . . . -177.6(2) ?
C18 C19 C20 C21 . . . . 0.0(3) ?
C19 C20 C21 C22 . . . . 2.0(4) ?
C20 C21 C22 C23 . . . . -1.9(4) ?
C21 C22 C23 C18 . . . . -0.3(4) ?
C17 C18 C23 C22 . . . . -179.4(2) ?
C19 C18 C23 C22 . . . . 2.3(3) ?
Mn1 O7 C24 O8 2_646 . . . -18.2(3) ?
Mn1 O7 C24 C17 2_646 . . . 161.82(17) ?
Mn2 O8 C24 O7 2_646 . . . -45.2(4) ?
Mn2 O8 C24 C17 2_646 . . . 134.8(2) ?
C16 C17 C24 O7 . . . . 64.1(3) ?
C18 C17 C24 O7 . . . . -120.7(3) ?
C16 C17 C24 O8 . . . . -115.9(3) ?
C18 C17 C24 O8 . . . . 59.3(3) ?
C29 N1 C25 C26 . . . . -0.8(4) ?
Mn2 N1 C25 C26 . . . . -177.9(2) ?
N1 C25 C26 C27 . . . . 0.9(4) ?
C25 C26 C27 C28 . . . . 0.1(5) ?
C26 C27 C28 C29 . . . . -1.2(4) ?
C26 C27 C28 C30 . . . . 178.7(3) ?
C25 N1 C29 C28 . . . . -0.4(3) ?
Mn2 N1 C29 C28 . . . . 177.00(17) ?
C25 N1 C29 C33 . . . . 179.6(2) ?
Mn2 N1 C29 C33 . . . . -3.1(2) ?
C27 C28 C29 N1 . . . . 1.3(4) ?
C30 C28 C29 N1 . . . . -178.5(2) ?
C27 C28 C29 C33 . . . . -178.6(2) ?
C30 C28 C29 C33 . . . . 1.6(4) ?
C27 C28 C30 O9 . . . . -6.6(5) ?
C29 C28 C30 O9 . . . . 173.2(3) ?
C27 C28 C30 C31 . . . . 174.9(3) ?
C29 C28 C30 C31 . . . . -5.2(4) ?
O9 C30 C31 O10 . . . . 5.6(5) ?
C28 C30 C31 O10 . . . . -175.9(3) ?
O9 C30 C31 C32 . . . . -173.1(3) ?
C28 C30 C31 C32 . . . . 5.4(4) ?
O10 C31 C32 C34 . . . . -1.0(4) ?
C30 C31 C32 C34 . . . . 177.7(3) ?
O10 C31 C32 C33 . . . . 179.5(3) ?
C30 C31 C32 C33 . . . . -1.9(4) ?
C36 N2 C33 C32 . . . . 1.9(3) ?
Mn2 N2 C33 C32 . . . . -179.80(17) ?
C36 N2 C33 C29 . . . . -177.2(2) ?
Mn2 N2 C33 C29 . . . . 1.2(2) ?
C34 C32 C33 N2 . . . . -0.5(3) ?
C31 C32 C33 N2 . . . . 179.1(2) ?
C34 C32 C33 C29 . . . . 178.5(2) ?
C31 C32 C33 C29 . . . . -1.9(3) ?
N1 C29 C33 N2 . . . . 1.3(3) ?
C28 C29 C33 N2 . . . . -178.8(2) ?
N1 C29 C33 C32 . . . . -177.8(2) ?
C28 C29 C33 C32 . . . . 2.2(3) ?
C33 C32 C34 C35 . . . . -1.4(4) ?
C31 C32 C34 C35 . . . . 179.0(2) ?
C32 C34 C35 C36 . . . . 1.8(4) ?
C33 N2 C36 C35 . . . . -1.4(3) ?
Mn2 N2 C36 C35 . . . . -179.60(18) ?
C34 C35 C36 N2 . . . . -0.4(4) ?
